data_4511844
loop_
_publ_author_name
'Nagarajan, V.'
'Pedireddi, Venkateswara Rao'

_publ_section_title
;
 Preparation of Multiple Cocrystals of Trithiocyanuric Acid with Some
 N-Donor Compounds
;
_journal_issue 9
_journal_name_full 'Crystal Growth &amp; Design'
_journal_page_first 4803
_journal_paper_doi 10.1021/cg500961n
_journal_volume 14
_journal_year 2014
_chemical_formula_moiety '2(C3 H3 N3 S3), (C10 H8 N2), (C2 H6 O S)'
_chemical_formula_sum 'C18 H20 N8 O S7'
_chemical_formula_weight 588.84
_chemical_name_systematic 'Trithiocyanuric acid+4,4'-bipyridine+DMSO'
_space_group_IT_number 2
_symmetry_cell_setting triclinic
_symmetry_space_group_name_Hall '-P 1'
_symmetry_space_group_name_H-M 'P -1'
_atom_sites_solution_hydrogens geom
_atom_sites_solution_primary direct
_atom_sites_solution_secondary difmap
_audit_creation_method SHELXL-97
_cell_angle_alpha 92.78(1)
_cell_angle_beta 91.73(1)
_cell_angle_gamma 91.83(1)
_cell_formula_units_Z 2
_cell_length_a 7.311(1)
_cell_length_b 12.674(1)
_cell_length_c 13.9680(1)
_cell_measurement_temperature 298(2)
_cell_volume 1291.4(2)
_computing_cell_refinement SMART
_computing_data_collection SMART
_computing_data_reduction SAINTPLUS
_computing_structure_refinement 'SHELXTL (Sheldrick, 2008)'
_computing_structure_solution 'SHELXTL (Sheldrick, 2008)'
_diffrn_ambient_temperature 296(2)
_diffrn_measured_fraction_theta_full 0.989
_diffrn_measured_fraction_theta_max 0.989
_diffrn_measurement_device_type 'Bruker, APEX CCD area detector'
_diffrn_radiation_monochromator graphite
_diffrn_radiation_source 'fine-focus sealed tube'
_diffrn_radiation_type MoK\a
_diffrn_radiation_wavelength 0.71073
_diffrn_reflns_av_R_equivalents 0.0274
_diffrn_reflns_av_sigmaI/netI 0.0271
_diffrn_reflns_limit_h_max 9
_diffrn_reflns_limit_h_min -7
_diffrn_reflns_limit_k_max 17
_diffrn_reflns_limit_k_min -17
_diffrn_reflns_limit_l_max 18
_diffrn_reflns_limit_l_min -18
_diffrn_reflns_number 23360
_diffrn_reflns_theta_full 28.71
_diffrn_reflns_theta_max 28.71
_diffrn_reflns_theta_min 2.23
_exptl_absorpt_coefficient_mu 0.640
_exptl_absorpt_correction_T_max 0.880
_exptl_absorpt_correction_T_min 0.794
_exptl_absorpt_correction_type empirical
_exptl_crystal_colour Yellow
_exptl_crystal_density_diffrn 1.514
_exptl_crystal_density_method 'not measured'
_exptl_crystal_description Blocks
_exptl_crystal_F_000 608
_exptl_crystal_size_max 0.36
_exptl_crystal_size_mid 0.32
_exptl_crystal_size_min 0.20
_refine_diff_density_max 0.446
_refine_diff_density_min -0.404
_refine_diff_density_rms 0.103
_refine_ls_extinction_method none
_refine_ls_goodness_of_fit_ref 0.991
_refine_ls_hydrogen_treatment constr
_refine_ls_matrix_type full
_refine_ls_number_parameters 316
_refine_ls_number_reflns 6600
_refine_ls_number_restraints 0
_refine_ls_restrained_S_all 0.991
_refine_ls_R_factor_all 0.0536
_refine_ls_R_factor_gt 0.0380
_refine_ls_shift/su_max 0.001
_refine_ls_shift/su_mean 0.000
_refine_ls_structure_factor_coef Fsqd
_refine_ls_weighting_details 'calc w=1/[\s^2^(Fo^2^)+(0.1000P)^2^+0.0000P] where P=(Fo^2^+2Fc^2^)/3'
_refine_ls_weighting_scheme calc
_refine_ls_wR_factor_gt 0.1236
_refine_ls_wR_factor_ref 0.1422
_reflns_number_gt 5124
_reflns_number_total 6600
_reflns_threshold_expression >2sigma(I)
_cod_data_source_file cg500961n_si_002.cif
_cod_data_source_block 1a
_cod_depositor_comments
;
The following automatic conversions were performed:

'_symmetry_cell_setting' value 'Triclinic' changed to 'triclinic'
according to
/home/saulius/struct/COD-crude-data--automatic-downloads/rss-feeds/ACS/lib/dictionaries/cif_core.dic
dictionary named 'cif_core.dic' version 2.4.2 from 2011-04-26.

Automatic conversion script
Id: cif_fix_values 2281 2013-09-26 08:29:07Z andrius 

 Adding full bibliography for 4511844--4511849.cif.
;
_cod_original_sg_symbol_H-M P-1
_cod_database_code 4511844

loop_
_symmetry_equiv_pos_as_xyz
'x, y, z'
'-x, -y, -z'

loop_
_atom_site_label
_atom_site_type_symbol
_atom_site_fract_x
_atom_site_fract_y
_atom_site_fract_z
_atom_site_U_iso_or_equiv
_atom_site_adp_type
_atom_site_occupancy
_atom_site_symmetry_multiplicity
_atom_site_calc_flag
_atom_site_refinement_flags
N1 N 1.0165(2) 0.63591(13) 0.22351(12) 0.0412(4) Uani 1 1 d .
N2 N 0.7095(2) 1.06892(12) -0.03477(11) 0.0390(4) Uani 1 1 d .
C1 C 0.8859(2) 0.80519(14) 0.12120(13) 0.0342(4) Uani 1 1 d .
C2 C 0.9047(3) 0.70534(15) 0.07721(14) 0.0443(5) Uani 1 1 d .
H2B H 0.8742 0.6933 0.0124 0.053 Uiso 1 1 calc R
C3 C 0.9688(3) 0.62430(16) 0.13006(15) 0.0470(5) Uani 1 1 d .
H3B H 0.9795 0.5582 0.0993 0.056 Uiso 1 1 calc R
C4 C 0.9964(3) 0.73074(16) 0.26553(14) 0.0468(5) Uani 1 1 d .
H4B H 1.0276 0.7404 0.3305 0.056 Uiso 1 1 calc R
C5 C 0.9317(3) 0.81646(16) 0.21816(14) 0.0459(5) Uani 1 1 d .
H5B H 0.9191 0.8811 0.2513 0.055 Uiso 1 1 calc R
C6 C 0.8212(2) 0.89661(14) 0.06734(13) 0.0348(4) Uani 1 1 d .
C7 C 0.8503(3) 0.99952(15) 0.10428(13) 0.0397(4) Uani 1 1 d .
H7B H 0.9081 1.0125 0.1641 0.048 Uiso 1 1 calc R
C8 C 0.7933(3) 1.08262(15) 0.05192(14) 0.0417(4) Uani 1 1 d .
H8B H 0.8138 1.1511 0.0778 0.050 Uiso 1 1 calc R
C9 C 0.6827(3) 0.97061(16) -0.07074(14) 0.0418(4) Uani 1 1 d .
H9A H 0.6260 0.9603 -0.1311 0.050 Uiso 1 1 calc R
C10 C 0.7348(3) 0.88251(15) -0.02294(14) 0.0412(4) Uani 1 1 d .
H10A H 0.7125 0.8150 -0.0507 0.049 Uiso 1 1 calc R
S1 S 0.03556(10) 0.34333(5) 0.19076(4) 0.0625(2) Uani 1 1 d .
S2 S 0.22829(8) 0.62355(4) 0.47131(4) 0.04558(15) Uani 1 1 d .
S3 S 0.29659(8) 0.21874(4) 0.52203(4) 0.04842(16) Uani 1 1 d .
N3 N 0.1613(2) 0.29475(12) 0.36240(11) 0.0435(4) Uani 1 1 d .
H3A H 0.1429 0.2299 0.3426 0.052 Uiso 1 1 d R
N4 N 0.2589(2) 0.41786(11) 0.47995(10) 0.0353(3) Uani 1 1 d .
H4A H 0.3116 0.4330 0.5350 0.042 Uiso 1 1 d R
N5 N 0.1317(2) 0.47308(11) 0.33860(10) 0.0350(3) Uani 1 1 d .
H5A H 0.0952 0.5228 0.3037 0.042 Uiso 1 1 d R
C11 C 0.1129(3) 0.37185(15) 0.30126(13) 0.0392(4) Uani 1 1 d .
C12 C 0.2362(2) 0.31439(14) 0.45216(13) 0.0360(4) Uani 1 1 d .
C13 C 0.2043(2) 0.50062(13) 0.42717(12) 0.0326(4) Uani 1 1 d .
S4 S 0.42332(9) 0.89141(4) 0.28160(4) 0.05018(16) Uani 1 1 d .
S5 S 0.38435(8) 0.64608(4) -0.03576(3) 0.04966(16) Uani 1 1 d .
S6 S 0.60259(7) 0.49307(4) 0.29266(3) 0.04208(14) Uani 1 1 d .
N6 N 0.5037(2) 0.69007(11) 0.27199(10) 0.0365(3) Uani 1 1 d .
H6A H 0.5277 0.6992 0.3325 0.044 Uiso 1 1 d R
N7 N 0.4081(2) 0.75857(11) 0.12870(10) 0.0327(3) Uani 1 1 d .
H7A H 0.3711 0.8104 0.0965 0.039 Uiso 1 1 d R
N8 N 0.4825(2) 0.58277(11) 0.13594(10) 0.0365(3) Uani 1 1 d .
H8A H 0.4903 0.5214 0.1075 0.044 Uiso 1 1 d R
C14 C 0.5269(2) 0.59250(14) 0.23188(12) 0.0331(4) Uani 1 1 d .
C15 C 0.4267(2) 0.66438(14) 0.08168(12) 0.0337(4) Uani 1 1 d .
C16 C 0.4447(2) 0.77610(13) 0.22474(12) 0.0333(4) Uani 1 1 d .
S7 S 0.80016(14) 0.06658(7) 0.35686(8) 0.0697(3) Uani 0.69 1 d P
O1 O 0.9874(2) 0.09643(13) 0.33073(13) 0.0674(5) Uani 1 1 d .
C17 C 0.7674(6) 0.0807(3) 0.4764(3) 0.1090(14) Uani 1 1 d .
H17A H 0.8360 0.0290 0.5089 0.131 Uiso 1 1 d R
H17B H 0.6397 0.0708 0.4887 0.131 Uiso 1 1 d R
H17C H 0.8087 0.1503 0.4993 0.131 Uiso 1 1 d R
C18 C 0.6571(4) 0.1721(3) 0.3172(2) 0.0896(9) Uani 1 1 d .
H18A H 0.6599 0.1746 0.2486 0.108 Uiso 1 1 d R
H18B H 0.7024 0.2384 0.3462 0.108 Uiso 1 1 d R
H18C H 0.5334 0.1589 0.3358 0.108 Uiso 1 1 d R
S7A S 0.8322(3) 0.15640(15) 0.38531(15) 0.0596(5) Uani 0.31 1 d P

loop_
_atom_site_aniso_label
_atom_site_aniso_U_11
_atom_site_aniso_U_22
_atom_site_aniso_U_33
_atom_site_aniso_U_23
_atom_site_aniso_U_13
_atom_site_aniso_U_12
N1 0.0432(9) 0.0407(9) 0.0409(9) 0.0136(7) -0.0022(7) 0.0060(7)
N2 0.0396(8) 0.0404(8) 0.0380(8) 0.0112(6) -0.0009(6) 0.0070(7)
C1 0.0322(9) 0.0371(9) 0.0340(9) 0.0079(7) -0.0003(7) 0.0048(7)
C2 0.0546(12) 0.0409(10) 0.0375(10) 0.0061(8) -0.0072(9) 0.0066(9)
C3 0.0602(13) 0.0365(10) 0.0445(11) 0.0056(8) -0.0080(9) 0.0073(9)
C4 0.0607(12) 0.0481(11) 0.0327(10) 0.0095(8) -0.0052(9) 0.0129(10)
C5 0.0587(12) 0.0447(11) 0.0352(10) 0.0053(8) -0.0028(9) 0.0149(9)
C6 0.0339(9) 0.0388(9) 0.0328(9) 0.0097(7) 0.0008(7) 0.0047(7)
C7 0.0456(10) 0.0440(10) 0.0299(9) 0.0052(7) -0.0028(8) 0.0057(8)
C8 0.0512(11) 0.0366(10) 0.0378(10) 0.0053(8) -0.0011(8) 0.0046(8)
C9 0.0452(10) 0.0426(10) 0.0377(10) 0.0086(8) -0.0107(8) 0.0038(8)
C10 0.0441(10) 0.0376(10) 0.0418(10) 0.0074(8) -0.0087(8) 0.0024(8)
S1 0.0995(5) 0.0508(3) 0.0351(3) -0.0065(2) -0.0261(3) 0.0111(3)
S2 0.0670(3) 0.0293(2) 0.0396(3) -0.00040(18) -0.0114(2) 0.0030(2)
S3 0.0704(4) 0.0321(3) 0.0423(3) 0.0061(2) -0.0180(2) 0.0061(2)
N3 0.0626(11) 0.0295(8) 0.0373(8) -0.0028(6) -0.0176(8) 0.0075(7)
N4 0.0461(9) 0.0309(7) 0.0282(7) 0.0017(6) -0.0115(6) 0.0020(6)
N5 0.0433(8) 0.0321(7) 0.0295(7) 0.0024(6) -0.0078(6) 0.0050(6)
C11 0.0487(11) 0.0362(9) 0.0321(9) -0.0016(7) -0.0086(8) 0.0066(8)
C12 0.0426(10) 0.0311(9) 0.0339(9) 0.0008(7) -0.0065(7) 0.0047(7)
C13 0.0357(9) 0.0319(8) 0.0303(8) 0.0030(7) -0.0030(7) 0.0030(7)
S4 0.0832(4) 0.0317(2) 0.0347(3) -0.00335(19) -0.0109(2) 0.0081(2)
S5 0.0800(4) 0.0397(3) 0.0288(2) -0.00310(19) -0.0147(2) 0.0175(2)
S6 0.0559(3) 0.0349(2) 0.0363(3) 0.00841(19) -0.0039(2) 0.0110(2)
N6 0.0516(9) 0.0316(7) 0.0261(7) 0.0016(6) -0.0067(6) 0.0058(6)
N7 0.0431(8) 0.0278(7) 0.0271(7) 0.0019(5) -0.0058(6) 0.0055(6)
N8 0.0519(9) 0.0281(7) 0.0292(7) -0.0006(6) -0.0058(6) 0.0076(6)
C14 0.0352(9) 0.0341(9) 0.0304(8) 0.0049(7) -0.0018(7) 0.0026(7)
C15 0.0392(9) 0.0325(9) 0.0293(8) 0.0018(6) -0.0044(7) 0.0049(7)
C16 0.0373(9) 0.0314(8) 0.0309(8) 0.0026(6) -0.0026(7) 0.0008(7)
S7 0.0764(6) 0.0514(5) 0.0775(7) -0.0290(4) 0.0119(5) -0.0145(4)
O1 0.0774(12) 0.0545(10) 0.0683(11) -0.0188(8) 0.0098(9) -0.0045(8)
C17 0.148(3) 0.081(2) 0.106(3) 0.034(2) 0.059(2) 0.040(2)
C18 0.083(2) 0.110(3) 0.075(2) -0.0095(18) 0.0074(16) 0.0140(18)
S7A 0.0731(13) 0.0429(10) 0.0605(12) -0.0192(8) 0.0061(9) -0.0033(9)

loop_
_atom_type_symbol
_atom_type_description
_atom_type_scat_dispersion_real
_atom_type_scat_dispersion_imag
_atom_type_scat_source
C C 0.0033 0.0016 'International Tables Vol C Tables 4.2.6.8 and 6.1.1.4'
H H 0.0000 0.0000 'International Tables Vol C Tables 4.2.6.8 and 6.1.1.4'
N N 0.0061 0.0033 'International Tables Vol C Tables 4.2.6.8 and 6.1.1.4'
O O 0.0106 0.0060 'International Tables Vol C Tables 4.2.6.8 and 6.1.1.4'
S S 0.1246 0.1234 'International Tables Vol C Tables 4.2.6.8 and 6.1.1.4'

loop_
_geom_angle_atom_site_label_1
_geom_angle_atom_site_label_2
_geom_angle_atom_site_label_3
_geom_angle
C4 N1 C3 116.69(15)
C9 N2 C8 117.63(15)
C5 C1 C2 116.68(16)
C5 C1 C6 121.03(17)
C2 C1 C6 122.29(16)
C3 C2 C1 119.80(18)
C3 C2 H2B 120.1
C1 C2 H2B 120.1
N1 C3 C2 123.42(19)
N1 C3 H3B 118.3
C2 C3 H3B 118.3
N1 C4 C5 123.77(18)
N1 C4 H4B 118.1
C5 C4 H4B 118.1
C1 C5 C4 119.62(19)
C1 C5 H5B 120.2
C4 C5 H5B 120.2
C7 C6 C10 117.36(15)
C7 C6 C1 120.94(16)
C10 C6 C1 121.67(17)
C8 C7 C6 119.74(17)
C8 C7 H7B 120.1
C6 C7 H7B 120.1
N2 C8 C7 122.84(18)
N2 C8 H8B 118.6
C7 C8 H8B 118.6
N2 C9 C10 123.38(17)
N2 C9 H9A 118.3
C10 C9 H9A 118.3
C9 C10 C6 119.06(19)
C9 C10 H10A 120.5
C6 C10 H10A 120.5
C12 N3 C11 124.35(15)
C12 N3 H3A 117.8
C11 N3 H3A 117.8
C12 N4 C13 125.13(15)
C12 N4 H4A 117.4
C13 N4 H4A 117.5
C13 N5 C11 124.37(14)
C13 N5 H5A 117.9
C11 N5 H5A 117.8
N5 C11 N3 115.50(15)
N5 C11 S1 122.36(13)
N3 C11 S1 122.13(14)
N4 C12 N3 115.14(14)
N4 C12 S3 122.36(13)
N3 C12 S3 122.49(13)
N5 C13 N4 115.25(15)
N5 C13 S2 123.99(12)
N4 C13 S2 120.76(13)
C14 N6 C16 125.86(15)
C14 N6 H6A 117.1
C16 N6 H6A 117.0
C15 N7 C16 123.51(13)
C15 N7 H7A 118.2
C16 N7 H7A 118.2
C14 N8 C15 124.56(15)
C14 N8 H8A 117.8
C15 N8 H8A 117.7
N6 C14 N8 114.08(14)
N6 C14 S6 123.32(13)
N8 C14 S6 122.60(13)
N7 C15 N8 116.54(15)
N7 C15 S5 122.35(12)
N8 C15 S5 121.11(13)
N7 C16 N6 115.39(15)
N7 C16 S4 123.32(12)
N6 C16 S4 121.29(13)
S7A S7 O1 71.76(13)
S7A S7 C17 69.49(16)
O1 S7 C17 112.99(18)
S7A S7 C18 59.62(16)
O1 S7 C18 105.71(15)
C17 S7 C18 98.86(15)
S7 O1 S7A 46.20(9)
S7 C17 S7A 41.43(10)
S7 C17 H17A 109.4
S7A C17 H17A 128.8
S7 C17 H17B 109.7
S7A C17 H17B 119.5
H17A C17 H17B 109.5
S7 C17 H17C 109.3
S7A C17 H17C 68.2
H17A C17 H17C 109.5
H17B C17 H17C 109.5
S7A C18 S7 40.49(10)
S7A C18 H18A 124.4
S7 C18 H18A 109.5
S7A C18 H18B 68.9
S7 C18 H18B 109.4
H18A C18 H18B 109.5
S7A C18 H18C 123.6
S7 C18 H18C 109.5
H18A C18 H18C 109.5
H18B C18 H18C 109.5
S7 S7A O1 62.04(11)
S7 S7A C18 79.89(18)
O1 S7A C18 111.90(18)
S7 S7A C17 69.08(17)
O1 S7A C17 107.26(17)
C18 S7A C17 108.3(2)
S7 S7A H17C 102.4
O1 S7A H17C 122.1
C18 S7A H17C 119.7
C17 S7A H17C 33.6
S7 S7A H18B 115.5
O1 S7A H18B 128.0
C18 S7A H18B 35.6
C17 S7A H18B 120.3
H17C S7A H18B 109.4

loop_
_geom_bond_atom_site_label_1
_geom_bond_atom_site_label_2
_geom_bond_distance
N1 C4 1.326(3)
N1 C3 1.341(3)
N2 C9 1.327(3)
N2 C8 1.341(2)
C1 C5 1.385(3)
C1 C2 1.392(3)
C1 C6 1.493(2)
C2 C3 1.379(2)
C2 H2B 0.9300
C3 H3B 0.9300
C4 C5 1.388(2)
C4 H4B 0.9300
C5 H5B 0.9300
C6 C7 1.387(3)
C6 C10 1.394(3)
C7 C8 1.379(2)
C7 H7B 0.9300
C8 H8B 0.9300
C9 C10 1.386(2)
C9 H9A 0.9300
C10 H10A 0.9300
S1 C11 1.6470(18)
S2 C13 1.6496(18)
S3 C12 1.6553(17)
N3 C12 1.361(2)
N3 C11 1.376(2)
N3 H3A 0.8601
N4 C12 1.353(2)
N4 C13 1.3738(19)
N4 H4A 0.8600
N5 C13 1.357(2)
N5 C11 1.363(2)
N5 H5A 0.8601
S4 C16 1.6432(18)
S5 C15 1.6638(18)
S6 C14 1.6538(17)
N6 C14 1.350(2)
N6 C16 1.376(2)
N6 H6A 0.8601
N7 C15 1.347(2)
N7 C16 1.366(2)
N7 H7A 0.8601
N8 C14 1.368(2)
N8 C15 1.377(2)
N8 H8A 0.8600
S7 S7A 1.201(2)
S7 O1 1.470(2)
S7 C17 1.695(4)
S7 C18 1.821(3)
O1 S7A 1.580(3)
C17 S7A 1.700(4)
C17 H17A 0.9600
C17 H17B 0.9599
C17 H17C 0.9600
C18 S7A 1.595(4)
C18 H18A 0.9600
C18 H18B 0.9601
C18 H18C 0.9600
S7A H17C 1.6113
S7A H18B 1.5380
